data_4034496
loop_
_publ_author_name
'An, Xiao-De'
'Duan, Kang'
'Li, Xian-Jiang'
'Yang, Jian-Ming'
'Lu, Yong-Na'
'Liu, Qing'
'Xiao, Jian'

_publ_section_title
;
 Synthesis of Tetrahydro[1,3,4]triazepines via Redox-Neutral
 \a-C(sp<sup>3</sup>)-H Amination of Cyclic Amines.
;
_journal_issue 18
_journal_name_full 'The Journal of organic chemistry'
_journal_page_first 11839
_journal_page_last 11847
_journal_paper_doi 10.1021/acs.joc.9b01703
_journal_volume 84
_journal_year 2019
_chemical_formula_sum 'C27 H29 N3'
_chemical_formula_weight 395.53
_space_group_crystal_system triclinic
_space_group_IT_number 2
_space_group_name_Hall '-P 1'
_space_group_name_H-M_alt 'P -1'
_atom_sites_solution_hydrogens geom
_audit_creation_method SHELXL-2018/3
_cell_angle_alpha 62.976(16)
_cell_angle_beta 83.635(15)
_cell_angle_gamma 76.644(14)
_cell_formula_units_Z 2
_cell_length_a 9.8880(18)
_cell_length_b 11.0785(16)
_cell_length_c 11.369(2)
_cell_measurement_reflns_used 1904
_cell_measurement_temperature 293(2)
_cell_measurement_theta_max 70.2710
_cell_measurement_theta_min 4.3670
_cell_volume 1079.4(4)
_computing_cell_refinement 'CrysAlisPro 1.171.39.35c (Rigaku OD, 2017)'
_computing_data_collection 'CrysAlisPro 1.171.39.35c (Rigaku OD, 2017)'
_computing_data_reduction 'CrysAlisPro 1.171.39.35c (Rigaku OD, 2017)'
_computing_structure_refinement 'SHELXL-2018/3 (Sheldrick, 2018)'
_computing_structure_solution 'SHELXL-2018/3 (Sheldrick, 2018)'
_diffrn_ambient_temperature 293(2)
_diffrn_measured_fraction_theta_full 0.997
_diffrn_measured_fraction_theta_max 0.997
_diffrn_measurement_device_type 'Xcalibur, Eos, Gemini'
_diffrn_radiation_type CuK\a
_diffrn_radiation_wavelength 1.54184
_diffrn_reflns_av_R_equivalents 0.0244
_diffrn_reflns_av_unetI/netI 0.0408
_diffrn_reflns_Laue_measured_fraction_full 0.997
_diffrn_reflns_Laue_measured_fraction_max 0.997
_diffrn_reflns_limit_h_max 11
_diffrn_reflns_limit_h_min -11
_diffrn_reflns_limit_k_max 13
_diffrn_reflns_limit_k_min -13
_diffrn_reflns_limit_l_max 11
_diffrn_reflns_limit_l_min -13
_diffrn_reflns_number 6808
_diffrn_reflns_point_group_measured_fraction_full 0.997
_diffrn_reflns_point_group_measured_fraction_max 0.997
_diffrn_reflns_theta_full 67.247
_diffrn_reflns_theta_max 67.247
_diffrn_reflns_theta_min 4.366
_diffrn_source 'fine-focus sealed X-ray tube'
_exptl_absorpt_coefficient_mu 0.549
_exptl_absorpt_correction_T_max 1.00000
_exptl_absorpt_correction_T_min 0.92900
_exptl_absorpt_correction_type multi-scan
_exptl_absorpt_process_details SADABS
_exptl_crystal_colour WHITE
_exptl_crystal_density_diffrn 1.217
_exptl_crystal_description BLOCK
_exptl_crystal_F_000 424
_exptl_crystal_size_max 0.120
_exptl_crystal_size_mid 0.110
_exptl_crystal_size_min 0.110
_refine_diff_density_max 0.166
_refine_diff_density_min -0.153
_refine_diff_density_rms 0.034
_refine_ls_extinction_coef 0.0102(9)
_refine_ls_extinction_expression Fc^*^=kFc[1+0.001xFc^2^\l^3^/sin(2\q)]^-1/4^
_refine_ls_extinction_method 'SHELXL-2018/3 (Sheldrick 2018)'
_refine_ls_goodness_of_fit_ref 1.025
_refine_ls_hydrogen_treatment constr
_refine_ls_matrix_type full
_refine_ls_number_parameters 272
_refine_ls_number_reflns 3853
_refine_ls_number_restraints 0
_refine_ls_restrained_S_all 1.025
_refine_ls_R_factor_all 0.0697
_refine_ls_R_factor_gt 0.0501
_refine_ls_shift/su_max 0.000
_refine_ls_shift/su_mean 0.000
_refine_ls_structure_factor_coef Fsqd
_refine_ls_weighting_details 'w=1/[\s^2^(Fo^2^)+(0.0671P)^2^+0.0936P] where P=(Fo^2^+2Fc^2^)/3'
_refine_ls_weighting_scheme calc
_refine_ls_wR_factor_gt 0.1275
_refine_ls_wR_factor_ref 0.1450
_reflns_Friedel_coverage 0.000
_reflns_number_gt 2786
_reflns_number_total 3853
_reflns_threshold_expression 'I > 2\s(I)'
_cod_data_source_file jo9b01703_si_002.cif
_cod_data_source_block exp_9460
_cod_depositor_comments
;

2020-10-10
Z value and formula fixed to values more according to usual
chemical conventions.                 miguel
;
_cod_original_formula_weight 158.21
_cod_original_formula_units_Z 5
_cod_original_formula_sum 'C10.80 H11.60 N1.20'
_cod_database_code 4034496
_shelx_shelxl_version_number 2018/3
_shelx_space_group_comment
;
The symmetry employed for this shelxl refinement is uniquely defined
by the following loop, which should always be used as a source of
symmetry information in preference to the above space-group names.
They are only intended as comments.
;
_shelx_estimated_absorpt_t_min 0.937
_shelx_estimated_absorpt_t_max 0.942

loop_
_space_group_symop_operation_xyz
'x, y, z'
'-x, -y, -z'

loop_
_atom_site_label
_atom_site_type_symbol
_atom_site_fract_x
_atom_site_fract_y
_atom_site_fract_z
_atom_site_U_iso_or_equiv
_atom_site_adp_type
_atom_site_occupancy
_atom_site_site_symmetry_order
_atom_site_calc_flag
_atom_site_refinement_flags_posn
_atom_site_refinement_flags_adp
N1 N 0.04499(16) 0.23969(16) 0.44937(15) 0.0484(4) Uani 1 1 d . .
N2 N 0.09308(16) 0.38601(16) 0.19093(15) 0.0459(4) Uani 1 1 d . .
N3 N 0.18593(15) 0.38204(16) 0.27940(14) 0.0447(4) Uani 1 1 d . .
C1 C 0.1036(2) 0.1102(2) 0.5609(2) 0.0557(5) Uani 1 1 d . .
H1A H 0.095153 0.030908 0.548978 0.067 Uiso 1 1 calc R U
H1B H 0.058653 0.104031 0.643112 0.067 Uiso 1 1 calc R U
C2 C 0.2545(2) 0.1195(2) 0.5582(2) 0.0535(5) Uani 1 1 d . .
H2 H 0.301403 0.100226 0.486125 0.064 Uiso 1 1 calc R U
C3 C 0.3357(3) 0.0216(2) 0.6845(2) 0.0695(7) Uani 1 1 d . .
H3A H 0.319736 -0.070883 0.713398 0.083 Uiso 1 1 calc R U
H3B H 0.434217 0.018724 0.665507 0.083 Uiso 1 1 calc R U
C4 C 0.2965(3) 0.0632(3) 0.7961(2) 0.0764(8) Uani 1 1 d . .
H4A H 0.203661 0.048513 0.827627 0.092 Uiso 1 1 calc R U
H4B H 0.360320 0.005195 0.868877 0.092 Uiso 1 1 calc R U
C5 C 0.3009(3) 0.2134(3) 0.7513(2) 0.0724(7) Uani 1 1 d . .
H5A H 0.395009 0.227029 0.725097 0.087 Uiso 1 1 calc R U
H5B H 0.273822 0.237236 0.823914 0.087 Uiso 1 1 calc R U
C6 C 0.2035(2) 0.3075(2) 0.6356(2) 0.0586(5) Uani 1 1 d . .
H6A H 0.207545 0.403128 0.608807 0.070 Uiso 1 1 calc R U
H6B H 0.108832 0.296591 0.662988 0.070 Uiso 1 1 calc R U
C7 C 0.2427(2) 0.2738(2) 0.51863(18) 0.0475(5) Uani 1 1 d . .
H7 H 0.330054 0.302236 0.478577 0.057 Uiso 1 1 calc R U
C8 C 0.12727(19) 0.3435(2) 0.41517(18) 0.0452(4) Uani 1 1 d . .
H8 H 0.070609 0.425555 0.421566 0.054 Uiso 1 1 calc R U
C9 C 0.25079(19) 0.49813(19) 0.22183(18) 0.0463(4) Uani 1 1 d . .
C10 C 0.2672(2) 0.5725(2) 0.2878(2) 0.0556(5) Uani 1 1 d . .
H10 H 0.228100 0.552042 0.371247 0.067 Uiso 1 1 calc R U
C11 C 0.3421(3) 0.6777(2) 0.2296(2) 0.0660(6) Uani 1 1 d . .
H11 H 0.354204 0.725504 0.275655 0.079 Uiso 1 1 calc R U
C12 C 0.3982(3) 0.7121(2) 0.1057(2) 0.0690(7) Uani 1 1 d . .
H12 H 0.448396 0.782421 0.067668 0.083 Uiso 1 1 calc R U
C13 C 0.3793(2) 0.6411(2) 0.0383(2) 0.0660(6) Uani 1 1 d . .
H13 H 0.415460 0.664791 -0.046549 0.079 Uiso 1 1 calc R U
C14 C 0.3068(2) 0.5346(2) 0.0955(2) 0.0561(5) Uani 1 1 d . .
H14 H 0.295537 0.486952 0.048881 0.067 Uiso 1 1 calc R U
C15 C 0.1138(2) 0.26861(19) 0.16919(17) 0.0460(5) Uani 1 1 d . .
C16 C 0.2430(2) 0.1797(2) 0.1887(2) 0.0565(5) Uani 1 1 d . .
H16 H 0.315582 0.194690 0.222450 0.068 Uiso 1 1 calc R U
C17 C 0.2642(3) 0.0697(2) 0.1584(2) 0.0681(6) Uani 1 1 d . .
H17 H 0.351150 0.011016 0.172427 0.082 Uiso 1 1 calc R U
C18 C 0.1594(3) 0.0450(3) 0.1078(2) 0.0725(7) Uani 1 1 d . .
H18 H 0.174268 -0.029929 0.088273 0.087 Uiso 1 1 calc R U
C19 C 0.0323(3) 0.1332(3) 0.0868(2) 0.0683(6) Uani 1 1 d . .
H19 H -0.038878 0.118466 0.051028 0.082 Uiso 1 1 calc R U
C20 C 0.0077(2) 0.2434(2) 0.1175(2) 0.0568(5) Uani 1 1 d . .
H20 H -0.079849 0.300972 0.103659 0.068 Uiso 1 1 calc R U
C21 C -0.0465(2) 0.4665(2) 0.19141(19) 0.0505(5) Uani 1 1 d . .
H21A H -0.087701 0.501888 0.105453 0.061 Uiso 1 1 calc R U
H21B H -0.038795 0.545478 0.204224 0.061 Uiso 1 1 calc R U
C22 C -0.1439(2) 0.3872(2) 0.29624(19) 0.0497(5) Uani 1 1 d . .
C23 C -0.2835(2) 0.4201(2) 0.2674(2) 0.0618(6) Uani 1 1 d . .
H23 H -0.316124 0.494604 0.187993 0.074 Uiso 1 1 calc R U
C24 C -0.3762(2) 0.3443(3) 0.3543(3) 0.0754(7) Uani 1 1 d . .
H24 H -0.470130 0.368287 0.333815 0.091 Uiso 1 1 calc R U
C25 C -0.3279(2) 0.2335(3) 0.4711(2) 0.0729(7) Uani 1 1 d . .
H25 H -0.389255 0.181013 0.528808 0.087 Uiso 1 1 calc R U
C26 C -0.1900(2) 0.1994(2) 0.5036(2) 0.0598(6) Uani 1 1 d . .
H26 H -0.159085 0.124536 0.583373 0.072 Uiso 1 1 calc R U
C27 C -0.0954(2) 0.2762(2) 0.41791(19) 0.0474(5) Uani 1 1 d . .

loop_
_atom_site_aniso_label
_atom_site_aniso_U_11
_atom_site_aniso_U_22
_atom_site_aniso_U_33
_atom_site_aniso_U_23
_atom_site_aniso_U_13
_atom_site_aniso_U_12
N1 0.0459(9) 0.0496(9) 0.0435(9) -0.0142(7) -0.0036(7) -0.0106(7)
N2 0.0436(9) 0.0508(9) 0.0423(9) -0.0200(7) -0.0037(7) -0.0075(7)
N3 0.0453(9) 0.0486(9) 0.0389(8) -0.0174(7) -0.0030(7) -0.0101(7)
C1 0.0622(13) 0.0480(11) 0.0519(12) -0.0161(9) -0.0112(10) -0.0102(10)
C2 0.0547(12) 0.0515(11) 0.0498(11) -0.0204(9) -0.0077(9) -0.0035(9)
C3 0.0663(14) 0.0598(14) 0.0644(15) -0.0126(11) -0.0193(12) -0.0031(11)
C4 0.0779(17) 0.0839(18) 0.0488(13) -0.0087(12) -0.0188(12) -0.0182(14)
C5 0.0798(17) 0.0924(18) 0.0477(13) -0.0272(12) -0.0112(11) -0.0258(14)
C6 0.0665(13) 0.0626(13) 0.0510(12) -0.0272(10) -0.0043(10) -0.0151(11)
C7 0.0437(10) 0.0530(11) 0.0428(10) -0.0181(9) -0.0022(8) -0.0101(9)
C8 0.0448(10) 0.0475(10) 0.0419(10) -0.0193(8) -0.0009(8) -0.0077(8)
C9 0.0420(10) 0.0459(10) 0.0440(10) -0.0154(8) -0.0061(8) -0.0028(8)
C10 0.0620(13) 0.0503(11) 0.0520(12) -0.0204(10) 0.0006(10) -0.0120(10)
C11 0.0764(15) 0.0501(12) 0.0717(15) -0.0236(11) -0.0106(12) -0.0154(11)
C12 0.0695(15) 0.0546(13) 0.0693(15) -0.0104(12) -0.0052(12) -0.0223(12)
C13 0.0614(14) 0.0701(15) 0.0518(13) -0.0122(11) 0.0026(10) -0.0197(12)
C14 0.0527(12) 0.0639(13) 0.0486(11) -0.0210(10) -0.0020(9) -0.0136(10)
C15 0.0519(11) 0.0493(11) 0.0323(9) -0.0137(8) 0.0021(8) -0.0128(9)
C16 0.0576(12) 0.0590(13) 0.0502(12) -0.0237(10) -0.0012(10) -0.0078(10)
C17 0.0792(16) 0.0616(14) 0.0590(14) -0.0291(11) -0.0005(12) -0.0011(12)
C18 0.103(2) 0.0635(14) 0.0585(14) -0.0330(12) 0.0047(13) -0.0213(14)
C19 0.0856(17) 0.0753(16) 0.0561(13) -0.0322(12) 0.0022(12) -0.0337(14)
C20 0.0597(13) 0.0637(13) 0.0491(11) -0.0244(10) -0.0009(10) -0.0179(10)
C21 0.0498(11) 0.0507(11) 0.0445(11) -0.0177(9) -0.0080(9) -0.0022(9)
C22 0.0462(10) 0.0558(11) 0.0489(11) -0.0271(9) -0.0010(8) -0.0053(9)
C23 0.0475(11) 0.0741(15) 0.0599(13) -0.0314(12) -0.0058(10) 0.0006(10)
C24 0.0396(11) 0.109(2) 0.0804(18) -0.0466(16) 0.0023(11) -0.0106(12)
C25 0.0537(13) 0.1000(19) 0.0678(15) -0.0369(14) 0.0128(11) -0.0278(13)
C26 0.0563(13) 0.0717(14) 0.0502(12) -0.0245(11) 0.0058(10) -0.0190(11)
C27 0.0454(10) 0.0550(11) 0.0464(11) -0.0269(9) 0.0014(8) -0.0099(9)

loop_
_atom_type_symbol
_atom_type_description
_atom_type_scat_dispersion_real
_atom_type_scat_dispersion_imag
_atom_type_scat_source
C C 0.0181 0.0091 'International Tables Vol C Tables 4.2.6.8 and 6.1.1.4'
H H 0.0000 0.0000 'International Tables Vol C Tables 4.2.6.8 and 6.1.1.4'
N N 0.0311 0.0180 'International Tables Vol C Tables 4.2.6.8 and 6.1.1.4'

loop_
_geom_angle_atom_site_label_1
_geom_angle_atom_site_label_2
_geom_angle_atom_site_label_3
_geom_angle
C27 N1 C8 121.40(16)
C27 N1 C1 122.00(16)
C8 N1 C1 111.75(15)
C15 N2 N3 116.20(15)
C15 N2 C21 121.04(16)
N3 N2 C21 114.08(15)
N2 N3 C9 111.79(14)
N2 N3 C8 112.93(14)
C9 N3 C8 117.77(15)
N1 C1 C2 102.68(16)
C1 C2 C3 115.83(18)
C1 C2 C7 102.00(16)
C3 C2 C7 114.41(18)
C4 C3 C2 113.4(2)
C5 C4 C3 111.4(2)
C4 C5 C6 110.80(19)
C5 C6 C7 111.23(19)
C6 C7 C8 111.33(16)
C6 C7 C2 112.08(17)
C8 C7 C2 102.55(15)
N1 C8 N3 110.38(15)
N1 C8 C7 104.34(15)
N3 C8 C7 111.16(15)
C10 C9 C14 118.35(19)
C10 C9 N3 123.25(18)
C14 C9 N3 118.32(18)
C9 C10 C11 120.2(2)
C12 C11 C10 121.2(2)
C11 C12 C13 118.9(2)
C12 C13 C14 120.7(2)
C13 C14 C9 120.6(2)
C16 C15 C20 118.06(19)
C16 C15 N2 121.23(18)
C20 C15 N2 120.53(18)
C17 C16 C15 120.6(2)
C18 C17 C16 121.2(2)
C19 C18 C17 118.6(2)
C18 C19 C20 121.5(2)
C19 C20 C15 120.1(2)
N2 C21 C22 114.82(16)
C23 C22 C27 119.13(19)
C23 C22 C21 118.46(18)
C27 C22 C21 122.29(17)
C22 C23 C24 121.4(2)
C25 C24 C23 119.3(2)
C26 C25 C24 120.7(2)
C25 C26 C27 120.7(2)
N1 C27 C26 120.73(18)
N1 C27 C22 120.50(17)
C26 C27 C22 118.70(19)

loop_
_geom_bond_atom_site_label_1
_geom_bond_atom_site_label_2
_geom_bond_distance
N1 C27 1.392(2)
N1 C8 1.447(2)
N1 C1 1.458(2)
N2 C15 1.397(2)
N2 N3 1.415(2)
N2 C21 1.461(2)
N3 C9 1.420(2)
N3 C8 1.489(2)
C1 C2 1.515(3)
C2 C3 1.524(3)
C2 C7 1.536(3)
C3 C4 1.521(3)
C4 C5 1.512(3)
C5 C6 1.521(3)
C6 C7 1.526(3)
C7 C8 1.532(3)
C9 C10 1.385(3)
C9 C14 1.391(3)
C10 C11 1.390(3)
C11 C12 1.370(3)
C12 C13 1.374(3)
C13 C14 1.385(3)
C15 C16 1.391(3)
C15 C20 1.395(3)
C16 C17 1.377(3)
C17 C18 1.373(3)
C18 C19 1.370(4)
C19 C20 1.379(3)
C21 C22 1.518(3)
C22 C23 1.381(3)
C22 C27 1.409(3)
C23 C24 1.386(3)
C24 C25 1.373(3)
C25 C26 1.373(3)
C26 C27 1.400(3)
